data_4342231
loop_
_publ_author_name
'Sommer, Samantha K.'
'Zakharov, Lev N.'
'Pluth, Michael D.'

_publ_section_title
;
 Design, Synthesis, and Characterization of Hybrid Metal-Ligand
 Hydrogen-Bonded (MLHB) Supramolecular Architectures.
;
_journal_issue 4
_journal_name_full 'Inorganic chemistry'
_journal_page_first 1912
_journal_page_last 1918
_journal_paper_doi 10.1021/ic502802f
_journal_volume 54
_journal_year 2015
_chemical_formula_sum 'C31 H31 Cl2 N O2.5 P Rh'
_chemical_formula_weight 662.35
_chemical_name_systematic
; 
 ? 
;
_space_group_IT_number 14
_symmetry_cell_setting monoclinic
_symmetry_space_group_name_Hall '-P 2yn'
_symmetry_space_group_name_H-M 'P 1 21/n 1'
_atom_sites_solution_hydrogens geom
_atom_sites_solution_primary direct
_atom_sites_solution_secondary difmap
_audit_creation_method SHELXTL
_cell_angle_alpha 90.00
_cell_angle_beta 95.7940(10)
_cell_angle_gamma 90.00
_cell_formula_units_Z 4
_cell_length_a 8.9031(7)
_cell_length_b 16.4605(13)
_cell_length_c 21.4740(17)
_cell_measurement_reflns_used 6923
_cell_measurement_temperature 100(2)
_cell_measurement_theta_max 25.67
_cell_measurement_theta_min 2.27
_cell_volume 3130.9(4)
_computing_cell_refinement 'Bruker SAINT'
_computing_data_collection 'Bruker APEX2'
_computing_data_reduction 'Bruker SAINT'
_computing_molecular_graphics 'Bruker SHELXTL'
_computing_publication_material 'Bruker SHELXTL'
_computing_structure_refinement 'SHELXL-97 (Sheldrick, 2008)'
_computing_structure_solution 'SHELXS-97 (Sheldrick, 2008)'
_diffrn_ambient_temperature 100(2)
_diffrn_measured_fraction_theta_full 1.000
_diffrn_measured_fraction_theta_max 1.000
_diffrn_measurement_device_type 'Bruker APEX-II CCD'
_diffrn_measurement_method '\f and \w scans'
_diffrn_radiation_monochromator graphite
_diffrn_radiation_source 'fine-focus sealed tube'
_diffrn_radiation_type MoK\a
_diffrn_radiation_wavelength 0.71073
_diffrn_reflns_av_R_equivalents 0.0850
_diffrn_reflns_av_sigmaI/netI 0.0732
_diffrn_reflns_limit_h_max 10
_diffrn_reflns_limit_h_min -10
_diffrn_reflns_limit_k_max 15
_diffrn_reflns_limit_k_min -19
_diffrn_reflns_limit_l_max 19
_diffrn_reflns_limit_l_min -25
_diffrn_reflns_number 28189
_diffrn_reflns_theta_full 25.00
_diffrn_reflns_theta_max 25.00
_diffrn_reflns_theta_min 1.56
_exptl_absorpt_coefficient_mu 0.796
_exptl_absorpt_correction_T_max 0.9538
_exptl_absorpt_correction_T_min 0.8765
_exptl_absorpt_correction_type multi-scan
_exptl_absorpt_process_details SADABS
_exptl_crystal_colour colorless
_exptl_crystal_density_diffrn 1.405
_exptl_crystal_density_method 'not measured'
_exptl_crystal_description block
_exptl_crystal_F_000 1352
_exptl_crystal_size_max 0.17
_exptl_crystal_size_mid 0.09
_exptl_crystal_size_min 0.06
_refine_diff_density_max 1.084
_refine_diff_density_min -0.712
_refine_diff_density_rms 0.119
_refine_ls_extinction_method none
_refine_ls_goodness_of_fit_ref 1.106
_refine_ls_hydrogen_treatment mixed
_refine_ls_matrix_type full
_refine_ls_number_parameters 354
_refine_ls_number_reflns 5527
_refine_ls_number_restraints 0
_refine_ls_restrained_S_all 1.106
_refine_ls_R_factor_all 0.1067
_refine_ls_R_factor_gt 0.0626
_refine_ls_shift/su_max 0.001
_refine_ls_shift/su_mean 0.000
_refine_ls_structure_factor_coef Fsqd
_refine_ls_weighting_details 'calc w=1/[\s^2^(Fo^2^)+(0.0459P)^2^+14.3560P] where P=(Fo^2^+2Fc^2^)/3'
_refine_ls_weighting_scheme calc
_refine_ls_wR_factor_gt 0.1280
_refine_ls_wR_factor_ref 0.1430
_reflns_number_gt 3784
_reflns_number_total 5527
_reflns_threshold_expression >2sigma(I)
_cod_data_source_file ic502802f_si_003.cif
_cod_data_source_block mo_mpluthrr7_0m
_cod_depositor_comments
;
The following automatic conversions were performed:

'_symmetry_cell_setting' value 'Monoclinic' changed to 'monoclinic'
according to
/usr/data/users/saulius/crontab/automatic-downloads/rss-feeds/ACS/lib/dictionaries/cif_core.dic
dictionary named 'cif_core.dic' version 2.4.2 from 2011-04-26.

Automatic conversion script
Id: cif_fix_values 3008 2015-01-20 13:52:24Z robertas 

 Adding full bibliography for 4342231--4342233.cif.
;
_cod_original_sg_symbol_H-M P2(1)/n
_cod_original_formula_sum 'C31 H31 Cl2 N O2.50 P Rh'
_cod_database_code 4342231

loop_
_symmetry_equiv_pos_as_xyz
'x, y, z'
'-x+1/2, y+1/2, -z+1/2'
'-x, -y, -z'
'x-1/2, -y-1/2, z-1/2'

loop_
_atom_site_label
_atom_site_type_symbol
_atom_site_fract_x
_atom_site_fract_y
_atom_site_fract_z
_atom_site_U_iso_or_equiv
_atom_site_adp_type
_atom_site_occupancy
_atom_site_symmetry_multiplicity
_atom_site_calc_flag
_atom_site_refinement_flags
Rh1 Rh 0.74440(5) 0.28892(3) 0.80239(3) 0.02229(17) Uani 1 1 d .
Cl1 Cl 0.50219(17) 0.29586(10) 0.84274(8) 0.0284(4) Uani 1 1 d .
Cl2 Cl 0.76262(19) 0.14346(10) 0.80800(9) 0.0327(5) Uani 1 1 d .
P1 P 0.61823(17) 0.27142(9) 0.70275(8) 0.0196(4) Uani 1 1 d .
N1 N 0.4297(6) 0.0213(3) 0.5706(3) 0.0181(12) Uani 1 1 d .
O1 O 0.3602(5) -0.0815(3) 0.5037(2) 0.0250(11) Uani 1 1 d .
C1 C 0.8121(7) 0.4113(4) 0.8318(3) 0.0269(17) Uani 1 1 d .
C2 C 0.9028(7) 0.3865(4) 0.7838(3) 0.0262(17) Uani 1 1 d .
C3 C 0.9823(7) 0.3146(4) 0.8057(4) 0.0324(19) Uani 1 1 d .
C4 C 0.9503(7) 0.2993(4) 0.8694(4) 0.037(2) Uani 1 1 d .
C5 C 0.8443(7) 0.3569(4) 0.8845(4) 0.0308(18) Uani 1 1 d .
C6 C 0.7141(7) 0.4850(4) 0.8323(4) 0.0334(19) Uani 1 1 d .
H6A H 0.7753 0.5316 0.8478 0.050 Uiso 1 1 calc R
H6B H 0.6343 0.4754 0.8597 0.050 Uiso 1 1 calc R
H6C H 0.6685 0.4962 0.7897 0.050 Uiso 1 1 calc R
C7 C 0.9255(8) 0.4304(5) 0.7245(4) 0.039(2) Uani 1 1 d .
H7A H 1.0063 0.4706 0.7328 0.059 Uiso 1 1 calc R
H7B H 0.8318 0.4580 0.7088 0.059 Uiso 1 1 calc R
H7C H 0.9534 0.3914 0.6932 0.059 Uiso 1 1 calc R
C8 C 1.0994(7) 0.2714(5) 0.7724(5) 0.052(3) Uani 1 1 d .
H8A H 1.1980 0.2971 0.7830 0.079 Uiso 1 1 calc R
H8B H 1.0723 0.2747 0.7271 0.079 Uiso 1 1 calc R
H8C H 1.1044 0.2143 0.7853 0.079 Uiso 1 1 calc R
C9 C 1.0227(10) 0.2343(5) 0.9122(5) 0.058(3) Uani 1 1 d .
H9A H 1.1125 0.2565 0.9364 0.086 Uiso 1 1 calc R
H9B H 1.0518 0.1882 0.8871 0.086 Uiso 1 1 calc R
H9C H 0.9506 0.2160 0.9408 0.086 Uiso 1 1 calc R
C10 C 0.7780(9) 0.3650(5) 0.9461(4) 0.045(2) Uani 1 1 d .
H10A H 0.8450 0.3983 0.9747 0.067 Uiso 1 1 calc R
H10B H 0.7672 0.3110 0.9644 0.067 Uiso 1 1 calc R
H10C H 0.6787 0.3910 0.9392 0.067 Uiso 1 1 calc R
C11 C 0.5051(6) 0.1785(3) 0.6893(3) 0.0157(14) Uani 1 1 d .
C12 C 0.5109(6) 0.1347(3) 0.6348(3) 0.0163(14) Uani 1 1 d .
H12A H 0.5767 0.1511 0.6050 0.020 Uiso 1 1 calc R
C13 C 0.4193(6) 0.0660(4) 0.6237(3) 0.0156(14) Uani 1 1 d .
C14 C 0.3207(6) 0.0411(4) 0.6663(3) 0.0169(14) Uani 1 1 d .
C15 C 0.3151(7) 0.0876(4) 0.7212(3) 0.0191(14) Uani 1 1 d .
H15A H 0.2470 0.0725 0.7506 0.023 Uiso 1 1 calc R
C16 C 0.4069(7) 0.1545(4) 0.7331(3) 0.0215(15) Uani 1 1 d .
H16A H 0.4036 0.1843 0.7708 0.026 Uiso 1 1 calc R
C17 C 0.3459(6) -0.0451(4) 0.5538(3) 0.0183(14) Uani 1 1 d .
C18 C 0.2426(6) -0.0710(4) 0.5977(3) 0.0185(14) Uani 1 1 d .
H18A H 0.1817 -0.1178 0.5888 0.022 Uiso 1 1 calc R
C19 C 0.2317(6) -0.0293(4) 0.6514(3) 0.0178(14) Uani 1 1 d .
H19A H 0.1633 -0.0474 0.6796 0.021 Uiso 1 1 calc R
C20 C 0.4837(7) 0.3502(4) 0.6753(3) 0.0197(15) Uani 1 1 d .
C21 C 0.3451(8) 0.3327(4) 0.6419(4) 0.048(2) Uani 1 1 d .
H21A H 0.3156 0.2779 0.6344 0.057 Uiso 1 1 calc R
C22 C 0.2504(9) 0.3952(5) 0.6198(5) 0.062(3) Uani 1 1 d .
H22A H 0.1558 0.3826 0.5974 0.075 Uiso 1 1 calc R
C23 C 0.2907(8) 0.4756(4) 0.6296(4) 0.037(2) Uani 1 1 d .
H23A H 0.2255 0.5180 0.6137 0.044 Uiso 1 1 calc R
C24 C 0.4276(8) 0.4930(4) 0.6629(3) 0.0296(17) Uani 1 1 d .
H24A H 0.4568 0.5480 0.6701 0.035 Uiso 1 1 calc R
C25 C 0.5218(7) 0.4318(4) 0.6858(3) 0.0257(16) Uani 1 1 d .
H25A H 0.6148 0.4450 0.7092 0.031 Uiso 1 1 calc R
C26 C 0.7478(7) 0.2652(4) 0.6420(3) 0.0249(16) Uani 1 1 d .
C27 C 0.7327(8) 0.3133(4) 0.5878(4) 0.0346(19) Uani 1 1 d .
H27A H 0.6536 0.3520 0.5815 0.042 Uiso 1 1 calc R
C28 C 0.8344(8) 0.3037(5) 0.5435(4) 0.043(2) Uani 1 1 d .
H28A H 0.8272 0.3376 0.5075 0.052 Uiso 1 1 calc R
C29 C 0.9469(9) 0.2449(5) 0.5513(4) 0.046(2) Uani 1 1 d .
H29A H 1.0149 0.2382 0.5204 0.055 Uiso 1 1 calc R
C30 C 0.9604(8) 0.1961(5) 0.6038(4) 0.039(2) Uani 1 1 d .
H30A H 1.0362 0.1553 0.6084 0.047 Uiso 1 1 calc R
C31 C 0.8625(7) 0.2066(4) 0.6503(4) 0.0306(16) Uani 1 1 d .
H31A H 0.8737 0.1744 0.6872 0.037 Uiso 1 1 calc R
O1S O 0.4993(13) 0.1242(7) 0.9115(5) 0.052(3) Uiso 0.50 1 d P
O2S O 0.5888(16) 0.5231(9) 0.5217(7) 0.082(4) Uiso 0.50 1 d P
O3S O 0.739(2) 0.1692(12) 0.9793(9) 0.035(5) Uiso 0.25 1 d P
O4S O 0.914(2) 0.5187(14) 0.5325(11) 0.051(6) Uiso 0.25 1 d P
H1N H 0.495(7) 0.033(4) 0.546(3) 0.013(17) Uiso 1 1 d .

loop_
_atom_site_aniso_label
_atom_site_aniso_U_11
_atom_site_aniso_U_22
_atom_site_aniso_U_33
_atom_site_aniso_U_23
_atom_site_aniso_U_13
_atom_site_aniso_U_12
Rh1 0.0125(2) 0.0202(3) 0.0333(3) -0.0117(3) -0.0020(2) 0.0034(2)
Cl1 0.0200(8) 0.0316(9) 0.0341(10) -0.0167(9) 0.0051(7) 0.0023(7)
Cl2 0.0273(9) 0.0209(9) 0.0475(13) -0.0093(8) -0.0078(8) 0.0052(7)
P1 0.0125(8) 0.0172(9) 0.0295(10) -0.0081(8) 0.0044(7) -0.0018(6)
N1 0.015(3) 0.018(3) 0.023(3) 0.002(3) 0.007(2) -0.006(2)
O1 0.029(3) 0.025(3) 0.022(3) -0.005(2) 0.004(2) -0.013(2)
C1 0.016(3) 0.023(4) 0.039(5) -0.014(3) -0.008(3) 0.003(3)
C2 0.011(3) 0.025(4) 0.043(5) -0.023(3) 0.002(3) -0.005(3)
C3 0.008(3) 0.033(4) 0.054(5) -0.022(4) -0.003(3) -0.002(3)
C4 0.021(3) 0.035(4) 0.050(5) -0.021(4) -0.015(3) 0.004(3)
C5 0.017(3) 0.025(4) 0.047(5) -0.015(4) -0.013(3) 0.001(3)
C6 0.014(3) 0.026(4) 0.058(5) -0.014(4) -0.006(3) 0.004(3)
C7 0.021(4) 0.039(4) 0.059(6) -0.017(4) 0.011(4) -0.016(3)
C8 0.010(3) 0.047(5) 0.099(7) -0.040(5) -0.004(4) 0.007(3)
C9 0.048(5) 0.040(5) 0.078(7) -0.014(5) -0.032(5) 0.016(4)
C10 0.046(5) 0.045(5) 0.042(5) -0.021(4) -0.001(4) 0.001(4)
C11 0.011(3) 0.010(3) 0.027(4) -0.006(3) 0.001(3) 0.003(2)
C12 0.014(3) 0.016(3) 0.019(4) 0.002(3) 0.003(3) -0.003(2)
C13 0.010(3) 0.022(3) 0.014(4) -0.003(3) -0.001(2) 0.004(2)
C14 0.011(3) 0.012(3) 0.027(4) -0.002(3) 0.000(3) 0.002(2)
C15 0.013(3) 0.019(3) 0.026(4) 0.000(3) 0.008(3) -0.003(2)
C16 0.017(3) 0.026(4) 0.022(4) -0.005(3) 0.008(3) -0.001(3)
C17 0.014(3) 0.018(3) 0.023(4) 0.001(3) 0.002(3) -0.002(2)
C18 0.010(3) 0.017(3) 0.029(4) 0.003(3) 0.002(3) -0.010(2)
C19 0.013(3) 0.013(3) 0.028(4) 0.002(3) 0.008(3) 0.000(2)
C20 0.014(3) 0.015(3) 0.031(4) -0.003(3) 0.005(3) -0.001(2)
C21 0.027(4) 0.021(4) 0.091(7) 0.000(4) -0.018(4) -0.004(3)
C22 0.028(4) 0.036(5) 0.114(9) 0.003(5) -0.034(5) -0.003(4)
C23 0.024(4) 0.020(4) 0.064(6) 0.003(4) -0.003(4) 0.002(3)
C24 0.035(4) 0.020(4) 0.035(5) -0.002(3) 0.008(3) 0.002(3)
C25 0.022(4) 0.024(4) 0.030(4) -0.005(3) 0.003(3) -0.007(3)
C26 0.018(3) 0.022(4) 0.036(4) -0.016(3) 0.008(3) -0.009(3)
C27 0.025(4) 0.034(4) 0.045(5) -0.014(4) 0.005(3) -0.012(3)
C28 0.036(4) 0.057(6) 0.039(5) -0.017(4) 0.015(4) -0.019(4)
C29 0.031(4) 0.065(6) 0.047(6) -0.032(5) 0.020(4) -0.027(4)
C30 0.020(4) 0.035(5) 0.064(6) -0.024(4) 0.019(4) -0.008(3)
C31 0.019(3) 0.033(4) 0.041(4) -0.018(4) 0.009(3) -0.008(3)

loop_
_atom_type_symbol
_atom_type_description
_atom_type_scat_dispersion_real
_atom_type_scat_dispersion_imag
_atom_type_scat_source
C C 0.0033 0.0016 'International Tables Vol C Tables 4.2.6.8 and 6.1.1.4'
H H 0.0000 0.0000 'International Tables Vol C Tables 4.2.6.8 and 6.1.1.4'
N N 0.0061 0.0033 'International Tables Vol C Tables 4.2.6.8 and 6.1.1.4'
O O 0.0106 0.0060 'International Tables Vol C Tables 4.2.6.8 and 6.1.1.4'
P P 0.1023 0.0942 'International Tables Vol C Tables 4.2.6.8 and 6.1.1.4'
Cl Cl 0.1484 0.1585 'International Tables Vol C Tables 4.2.6.8 and 6.1.1.4'
Rh Rh -1.1178 0.9187 'International Tables Vol C Tables 4.2.6.8 and 6.1.1.4'

loop_
_geom_angle_atom_site_label_1
_geom_angle_atom_site_label_2
_geom_angle_atom_site_label_3
_geom_angle
C3 Rh1 C1 64.3(2)
C3 Rh1 C5 63.7(3)
C1 Rh1 C5 38.7(3)
C3 Rh1 C2 38.4(3)
C1 Rh1 C2 38.1(2)
C5 Rh1 C2 63.8(3)
C3 Rh1 C4 38.6(3)
C1 Rh1 C4 63.6(3)
C5 Rh1 C4 36.9(2)
C2 Rh1 C4 63.8(3)
C3 Rh1 P1 115.8(2)
C1 Rh1 P1 118.28(19)
C5 Rh1 P1 156.50(19)
C2 Rh1 P1 100.49(19)
C4 Rh1 P1 153.4(2)
C3 Rh1 Cl2 97.63(19)
C1 Rh1 Cl2 153.14(18)
C5 Rh1 Cl2 116.56(19)
C2 Rh1 Cl2 134.07(17)
C4 Rh1 Cl2 89.8(2)
P1 Rh1 Cl2 86.95(6)
C3 Rh1 Cl1 153.2(2)
C1 Rh1 Cl1 94.79(18)
C5 Rh1 Cl1 89.53(19)
C2 Rh1 Cl1 130.13(17)
C4 Rh1 Cl1 118.3(2)
P1 Rh1 Cl1 88.29(6)
Cl2 Rh1 Cl1 95.03(6)
C20 P1 C26 104.5(3)
C20 P1 C11 102.1(3)
C26 P1 C11 102.5(3)
C20 P1 Rh1 116.7(2)
C26 P1 Rh1 112.4(2)
C11 P1 Rh1 116.9(2)
C17 N1 C13 125.1(6)
C17 N1 H1N 115(4)
C13 N1 H1N 120(4)
C2 C1 C5 107.7(6)
C2 C1 C6 127.5(7)
C5 C1 C6 124.5(7)
C2 C1 Rh1 71.8(4)
C5 C1 Rh1 71.4(4)
C6 C1 Rh1 127.4(4)
C1 C2 C3 107.2(7)
C1 C2 C7 127.5(6)
C3 C2 C7 125.0(6)
C1 C2 Rh1 70.1(4)
C3 C2 Rh1 69.0(4)
C7 C2 Rh1 130.7(5)
C2 C3 C4 108.4(6)
C2 C3 C8 125.3(8)
C4 C3 C8 125.5(7)
C2 C3 Rh1 72.5(4)
C4 C3 Rh1 73.2(4)
C8 C3 Rh1 128.3(5)
C5 C4 C3 107.6(7)
C5 C4 C9 126.5(8)
C3 C4 C9 125.9(7)
C5 C4 Rh1 70.7(4)
C3 C4 Rh1 68.2(4)
C9 C4 Rh1 127.8(5)
C4 C5 C1 108.8(7)
C4 C5 C10 126.7(7)
C1 C5 C10 124.5(6)
C4 C5 Rh1 72.3(4)
C1 C5 Rh1 69.9(4)
C10 C5 Rh1 125.9(5)
C1 C6 H6A 109.5
C1 C6 H6B 109.5
H6A C6 H6B 109.5
C1 C6 H6C 109.5
H6A C6 H6C 109.5
H6B C6 H6C 109.5
C2 C7 H7A 109.5
C2 C7 H7B 109.5
H7A C7 H7B 109.5
C2 C7 H7C 109.5
H7A C7 H7C 109.5
H7B C7 H7C 109.5
C3 C8 H8A 109.5
C3 C8 H8B 109.5
H8A C8 H8B 109.5
C3 C8 H8C 109.5
H8A C8 H8C 109.5
H8B C8 H8C 109.5
C4 C9 H9A 109.5
C4 C9 H9B 109.5
H9A C9 H9B 109.5
C4 C9 H9C 109.5
H9A C9 H9C 109.5
H9B C9 H9C 109.5
C5 C10 H10A 109.5
C5 C10 H10B 109.5
H10A C10 H10B 109.5
C5 C10 H10C 109.5
H10A C10 H10C 109.5
H10B C10 H10C 109.5
C12 C11 C16 120.0(6)
C12 C11 P1 120.0(5)
C16 C11 P1 119.9(5)
C11 C12 C13 119.7(6)
C11 C12 H12A 120.2
C13 C12 H12A 120.2
N1 C13 C14 119.3(5)
N1 C13 C12 119.2(6)
C14 C13 C12 121.4(6)
C13 C14 C15 117.9(5)
C13 C14 C19 117.8(6)
C15 C14 C19 124.4(6)
C16 C15 C14 121.1(6)
C16 C15 H15A 119.4
C14 C15 H15A 119.4
C15 C16 C11 119.9(6)
C15 C16 H16A 120.0
C11 C16 H16A 120.0
O1 C17 N1 121.1(6)
O1 C17 C18 123.2(5)
N1 C17 C18 115.8(6)
C19 C18 C17 120.7(5)
C19 C18 H18A 119.7
C17 C18 H18A 119.7
C18 C19 C14 121.3(6)
C18 C19 H19A 119.4
C14 C19 H19A 119.4
C21 C20 C25 118.0(6)
C21 C20 P1 122.6(5)
C25 C20 P1 119.4(5)
C22 C21 C20 120.1(7)
C22 C21 H21A 120.0
C20 C21 H21A 120.0
C23 C22 C21 121.3(7)
C23 C22 H22A 119.4
C21 C22 H22A 119.4
C24 C23 C22 118.8(7)
C24 C23 H23A 120.6
C22 C23 H23A 120.6
C25 C24 C23 120.6(6)
C25 C24 H24A 119.7
C23 C24 H24A 119.7
C24 C25 C20 121.3(6)
C24 C25 H25A 119.4
C20 C25 H25A 119.4
C27 C26 C31 120.0(6)
C27 C26 P1 123.1(5)
C31 C26 P1 116.8(6)
C28 C27 C26 119.5(7)
C28 C27 H27A 120.3
C26 C27 H27A 120.3
C27 C28 C29 120.4(8)
C27 C28 H28A 119.8
C29 C28 H28A 119.8
C30 C29 C28 120.5(7)
C30 C29 H29A 119.8
C28 C29 H29A 119.8
C29 C30 C31 120.1(7)
C29 C30 H30A 120.0
C31 C30 H30A 120.0
C30 C31 C26 119.4(7)
C30 C31 H31A 120.3
C26 C31 H31A 120.3

loop_
_geom_bond_atom_site_label_1
_geom_bond_atom_site_label_2
_geom_bond_distance
Rh1 C3 2.154(6)
Rh1 C1 2.178(6)
Rh1 C5 2.199(7)
Rh1 C2 2.200(7)
Rh1 C4 2.220(6)
Rh1 P1 2.3319(18)
Rh1 Cl2 2.4019(17)
Rh1 Cl1 2.4065(16)
P1 C20 1.822(6)
P1 C26 1.829(7)
P1 C11 1.838(6)
N1 C17 1.353(8)
N1 C13 1.368(8)
N1 H1N 0.84(6)
O1 C17 1.248(7)
C1 C2 1.431(9)
C1 C5 1.449(10)
C1 C6 1.494(9)
C2 C3 1.434(10)
C2 C7 1.495(11)
C3 C4 1.447(11)
C3 C8 1.502(10)
C4 C5 1.399(9)
C4 C9 1.511(11)
C5 C10 1.508(11)
C6 H6A 0.9800
C6 H6B 0.9800
C6 H6C 0.9800
C7 H7A 0.9800
C7 H7B 0.9800
C7 H7C 0.9800
C8 H8A 0.9800
C8 H8B 0.9800
C8 H8C 0.9800
C9 H9A 0.9800
C9 H9B 0.9800
C9 H9C 0.9800
C10 H10A 0.9800
C10 H10B 0.9800
C10 H10C 0.9800
C11 C12 1.380(8)
C11 C16 1.404(9)
C12 C13 1.401(8)
C12 H12A 0.9500
C13 C14 1.391(8)
C14 C15 1.412(9)
C14 C19 1.422(8)
C15 C16 1.380(8)
C15 H15A 0.9500
C16 H16A 0.9500
C17 C18 1.446(9)
C18 C19 1.353(9)
C18 H18A 0.9500
C19 H19A 0.9500
C20 C21 1.392(9)
C20 C25 1.398(9)
C21 C22 1.384(10)
C21 H21A 0.9500
C22 C23 1.382(10)
C22 H22A 0.9500
C23 C24 1.380(10)
C23 H23A 0.9500
C24 C25 1.370(9)
C24 H24A 0.9500
C25 H25A 0.9500
C26 C27 1.402(10)
C26 C31 1.403(9)
C27 C28 1.388(10)
C27 H27A 0.9500
C28 C29 1.392(12)
C28 H28A 0.9500
C29 C30 1.378(12)
C29 H29A 0.9500
C30 C31 1.402(10)
C30 H30A 0.9500
C31 H31A 0.9500
